data_2227119
loop_
_publ_author_name
'Hemamalini, Madhukar'
'Fun, Hoong-Kun'

_publ_section_title
;
 2-Amino-4-methylpyridinium (<i>E</i>)-3-carboxyprop-2-enoate
;
_journal_coeditor_code WN2399
_journal_issue 8
_journal_name_full 'Acta Crystallographica Section E'
_journal_page_first o1962
_journal_page_last o1963
_journal_paper_doi 10.1107/S1600536810026292
_journal_volume 66
_journal_year 2010
_chemical_formula_iupac 'C6 H9 N2 +, C4 H3 O4 -'
_chemical_formula_moiety 'C6 H9 N2 +, C4 H3 O4 -'
_chemical_formula_sum 'C10 H12 N2 O4'
_chemical_formula_weight 224.22
_chemical_name_common
;
2-Amino-4-methylpyridinium hydrogen fumarate
;
_chemical_name_systematic
;
2-amino-4-methylpyridinium (<i>E</i>)-3-carboxyprop-2-enoate
;
_space_group_IT_number 14
_symmetry_cell_setting monoclinic
_symmetry_space_group_name_Hall '-P 2ybc'
_symmetry_space_group_name_H-M 'P 1 21/c 1'
_atom_sites_solution_hydrogens geom
_atom_sites_solution_primary direct
_atom_sites_solution_secondary difmap
_audit_creation_method SHELXL-97
_cell_angle_alpha 90.00
_cell_angle_beta 108.332(13)
_cell_angle_gamma 90.00
_cell_formula_units_Z 4
_cell_length_a 5.0058(16)
_cell_length_b 19.814(7)
_cell_length_c 11.286(4)
_cell_measurement_reflns_used 2803
_cell_measurement_temperature 100.00(10)
_cell_measurement_theta_max 31.01
_cell_measurement_theta_min 2.80
_cell_volume 1062.6(6)
_computing_cell_refinement 'SAINT (Bruker, 2009)'
_computing_data_collection 'APEX2 (Bruker, 2009)'
_computing_data_reduction 'SAINT (Bruker, 2009)'
_computing_molecular_graphics 'SHELXTL (Sheldrick, 2008)'
_computing_publication_material 'SHELXTL (Sheldrick, 2008) and PLATON (Spek, 2009)'
_computing_structure_refinement 'SHELXTL (Sheldrick, 2008)'
_computing_structure_solution 'SHELXTL (Sheldrick, 2008)'
_diffrn_ambient_temperature 100.00(10)
_diffrn_measured_fraction_theta_full 0.992
_diffrn_measured_fraction_theta_max 0.992
_diffrn_measurement_device_type
;
Bruker APEXII DUO CCD area-detector diffractometer
;
_diffrn_measurement_method '\f and \w scans'
_diffrn_radiation_monochromator graphite
_diffrn_radiation_source 'fine-focus sealed tube'
_diffrn_radiation_type MoK\a
_diffrn_radiation_wavelength 0.71073
_diffrn_reflns_av_R_equivalents 0.0408
_diffrn_reflns_av_sigmaI/netI 0.0384
_diffrn_reflns_limit_h_max 7
_diffrn_reflns_limit_h_min -7
_diffrn_reflns_limit_k_max 28
_diffrn_reflns_limit_k_min -22
_diffrn_reflns_limit_l_max 16
_diffrn_reflns_limit_l_min -16
_diffrn_reflns_number 12900
_diffrn_reflns_theta_full 31.06
_diffrn_reflns_theta_max 31.06
_diffrn_reflns_theta_min 2.06
_diffrn_standards_number 0
_exptl_absorpt_coefficient_mu 0.110
_exptl_absorpt_correction_T_max 0.9920
_exptl_absorpt_correction_T_min 0.9620
_exptl_absorpt_correction_type multi-scan
_exptl_absorpt_process_details '(SADABS; Bruker, 2009)'
_exptl_crystal_colour colourless
_exptl_crystal_density_diffrn 1.402
_exptl_crystal_density_method 'not measured'
_exptl_crystal_description needle
_exptl_crystal_F_000 472
_exptl_crystal_size_max 0.36
_exptl_crystal_size_mid 0.10
_exptl_crystal_size_min 0.07
_refine_diff_density_max 0.507
_refine_diff_density_min -0.316
_refine_ls_extinction_method none
_refine_ls_goodness_of_fit_ref 1.070
_refine_ls_hydrogen_treatment refall
_refine_ls_matrix_type full
_refine_ls_number_parameters 181
_refine_ls_number_reflns 3387
_refine_ls_number_restraints 0
_refine_ls_restrained_S_all 1.070
_refine_ls_R_factor_all 0.0659
_refine_ls_R_factor_gt 0.0456
_refine_ls_shift/su_max 0.001
_refine_ls_shift/su_mean 0.000
_refine_ls_structure_factor_coef Fsqd
_refine_ls_weighting_details 'calc w=1/[\s^2^(Fo^2^)+(0.1060P)^2^+0.0446P] where P=(Fo^2^+2Fc^2^)/3'
_refine_ls_weighting_scheme calc
_refine_ls_wR_factor_gt 0.1351
_refine_ls_wR_factor_ref 0.1675
_reflns_number_gt 2573
_reflns_number_total 3387
_reflns_threshold_expression I>2\s(I)
_cod_data_source_file wn2399.cif
_cod_data_source_block I
_cod_original_sg_symbol_H-M 'P 21/c'
_cod_database_code 2227119
_cod_database_fobs_code 2227119

loop_
_symmetry_equiv_pos_as_xyz
'x, y, z'
'-x, y+1/2, -z+1/2'
'-x, -y, -z'
'x, -y-1/2, z-1/2'

loop_
_atom_site_type_symbol
_atom_site_label
_atom_site_fract_x
_atom_site_fract_y
_atom_site_fract_z
_atom_site_U_iso_or_equiv
_atom_site_adp_type
_atom_site_calc_flag
_atom_site_refinement_flags
_atom_site_occupancy
_atom_site_disorder_assembly
_atom_site_disorder_group
N N1 -0.1142(2) 0.80864(6) 0.55566(10) 0.0138(2) Uani d . 1 . .
N N2 0.0376(2) 0.76324(6) 0.75413(11) 0.0166(2) Uani d . 1 . .
C C1 0.0731(3) 0.80768(7) 0.67234(11) 0.0129(3) Uani d . 1 . .
C C2 0.2978(3) 0.85492(7) 0.70188(12) 0.0143(3) Uani d . 1 . .
C C3 0.3220(3) 0.90042(7) 0.61461(12) 0.0153(3) Uani d . 1 . .
C C4 0.1210(3) 0.89903(7) 0.49325(12) 0.0176(3) Uani d . 1 . .
C C5 -0.0911(3) 0.85296(7) 0.46726(12) 0.0159(3) Uani d . 1 . .
C C6 0.5539(3) 0.95182(8) 0.64658(13) 0.0198(3) Uani d . 1 . .
O O1 0.4413(2) 0.77430(5) -0.00598(9) 0.0167(2) Uani d . 1 . .
O O2 0.5841(2) 0.82660(5) 0.17910(9) 0.0187(2) Uani d . 1 . .
O O3 -0.33328(19) 0.94128(5) -0.04434(9) 0.0170(2) Uani d . 1 . .
O O4 -0.2087(2) 0.98609(5) 0.14785(9) 0.0184(2) Uani d . 1 . .
C C7 0.4153(3) 0.81746(7) 0.07303(11) 0.0129(3) Uani d . 1 . .
C C8 0.1559(3) 0.86036(7) 0.03171(12) 0.0144(3) Uani d . 1 . .
C C9 0.0841(3) 0.90251(7) 0.10791(12) 0.0150(3) Uani d . 1 . .
C C10 -0.1721(3) 0.94438(7) 0.06278(12) 0.0132(3) Uani d . 1 . .
H H1O4 -0.368(4) 1.0119(9) 0.1114(16) 0.020 Uiso d . 1 . .
H H1N1 -0.278(4) 0.7781(9) 0.5333(16) 0.016 Uiso d . 1 . .
H H1N2 -0.124(4) 0.7315(9) 0.7264(16) 0.016 Uiso d . 1 . .
H H2N2 0.141(4) 0.7622(9) 0.8262(17) 0.016 Uiso d . 1 . .
H H2A 0.428(4) 0.8529(9) 0.7855(16) 0.016 Uiso d . 1 . .
H H4A 0.137(4) 0.9308(9) 0.4299(16) 0.016 Uiso d . 1 . .
H H5A -0.244(3) 0.8495(9) 0.3834(15) 0.016 Uiso d . 1 . .
H H6A 0.655(4) 0.9509(10) 0.5852(16) 0.020 Uiso d . 1 . .
H H6B 0.683(4) 0.9461(9) 0.7285(17) 0.020 Uiso d . 1 . .
H H6C 0.457(4) 0.9960(10) 0.6385(16) 0.020 Uiso d . 1 . .
H H8A 0.029(4) 0.8563(9) -0.0593(16) 0.016 Uiso d . 1 . .
H H9A 0.198(4) 0.9063(9) 0.1949(16) 0.016 Uiso d . 1 . .

loop_
_atom_site_aniso_label
_atom_site_aniso_U_11
_atom_site_aniso_U_22
_atom_site_aniso_U_33
_atom_site_aniso_U_12
_atom_site_aniso_U_13
_atom_site_aniso_U_23
N1 0.0130(5) 0.0153(6) 0.0118(5) -0.0028(4) 0.0020(4) -0.0010(4)
N2 0.0164(5) 0.0181(6) 0.0123(5) -0.0050(4) 0.0004(4) 0.0012(4)
C1 0.0126(5) 0.0137(6) 0.0119(5) -0.0010(4) 0.0031(4) -0.0015(4)
C2 0.0145(5) 0.0156(6) 0.0127(5) -0.0027(4) 0.0039(4) -0.0025(5)
C3 0.0161(6) 0.0164(6) 0.0146(6) -0.0032(5) 0.0064(5) -0.0024(5)
C4 0.0206(6) 0.0197(7) 0.0135(6) -0.0038(5) 0.0065(5) -0.0001(5)
C5 0.0167(6) 0.0184(7) 0.0115(5) -0.0012(5) 0.0029(4) -0.0011(5)
C6 0.0208(6) 0.0206(7) 0.0188(6) -0.0082(5) 0.0074(5) -0.0024(5)
O1 0.0160(4) 0.0174(5) 0.0143(4) 0.0045(3) 0.0013(3) -0.0027(4)
O2 0.0155(4) 0.0238(6) 0.0132(4) 0.0066(4) -0.0007(3) -0.0031(4)
O3 0.0152(4) 0.0195(5) 0.0144(4) 0.0052(3) 0.0019(4) -0.0021(4)
O4 0.0167(5) 0.0194(5) 0.0169(5) 0.0057(4) 0.0022(4) -0.0046(4)
C7 0.0121(5) 0.0129(6) 0.0131(5) 0.0014(4) 0.0033(4) 0.0014(4)
C8 0.0127(5) 0.0150(6) 0.0147(6) 0.0027(4) 0.0030(4) -0.0002(5)
C9 0.0131(5) 0.0166(6) 0.0141(6) 0.0028(4) 0.0023(4) -0.0003(5)
C10 0.0121(5) 0.0134(6) 0.0143(6) -0.0001(4) 0.0043(4) -0.0009(4)

loop_
_atom_type_symbol
_atom_type_description
_atom_type_scat_dispersion_real
_atom_type_scat_dispersion_imag
_atom_type_scat_source
C C 0.0033 0.0016 'International Tables Vol C Tables 4.2.6.8 and 6.1.1.4'
H H 0.0000 0.0000 'International Tables Vol C Tables 4.2.6.8 and 6.1.1.4'
N N 0.0061 0.0033 'International Tables Vol C Tables 4.2.6.8 and 6.1.1.4'
O O 0.0106 0.0060 'International Tables Vol C Tables 4.2.6.8 and 6.1.1.4'

loop_
_geom_angle_atom_site_label_1
_geom_angle_atom_site_label_2
_geom_angle_atom_site_label_3
_geom_angle_site_symmetry_1
_geom_angle_site_symmetry_3
_geom_angle
_geom_angle_publ_flag
C1 N1 C5 . . 121.94(11) ?
C1 N1 H1N1 . . 120.4(10) ?
C5 N1 H1N1 . . 117.6(10) ?
C1 N2 H1N2 . . 118.4(10) ?
C1 N2 H2N2 . . 121.9(13) ?
H1N2 N2 H2N2 . . 119.7(16) ?
N2 C1 N1 . . 118.80(11) ?
N2 C1 C2 . . 122.92(12) ?
N1 C1 C2 . . 118.27(11) ?
C3 C2 C1 . . 120.53(12) ?
C3 C2 H2A . . 123.2(11) ?
C1 C2 H2A . . 116.3(11) ?
C2 C3 C4 . . 119.00(12) ?
C2 C3 C6 . . 120.72(12) ?
C4 C3 C6 . . 120.28(12) ?
C5 C4 C3 . . 119.24(12) ?
C5 C4 H4A . . 121.0(10) ?
C3 C4 H4A . . 119.7(11) ?
C4 C5 N1 . . 121.02(12) ?
C4 C5 H5A . . 123.7(10) ?
N1 C5 H5A . . 115.3(10) ?
C3 C6 H6A . . 110.5(11) ?
C3 C6 H6B . . 112.9(11) ?
H6A C6 H6B . . 110.0(16) ?
C3 C6 H6C . . 105.0(11) ?
H6A C6 H6C . . 107.3(15) ?
H6B C6 H6C . . 110.9(15) ?
C10 O4 H1O4 . . 108.6(11) ?
O2 C7 O1 . . 125.82(12) ?
O2 C7 C8 . . 118.51(11) ?
O1 C7 C8 . . 115.67(11) ?
C9 C8 C7 . . 122.70(12) ?
C9 C8 H8A . . 119.2(10) ?
C7 C8 H8A . . 118.1(10) ?
C8 C9 C10 . . 120.85(12) ?
C8 C9 H9A . . 120.8(11) ?
C10 C9 H9A . . 118.3(11) ?
O3 C10 O4 . . 123.28(12) ?
O3 C10 C9 . . 122.87(11) ?
O4 C10 C9 . . 113.83(11) ?

loop_
_geom_bond_atom_site_label_1
_geom_bond_atom_site_label_2
_geom_bond_site_symmetry_2
_geom_bond_distance
_geom_bond_publ_flag
N1 C1 . 1.3553(16) ?
N1 C5 . 1.3611(17) ?
N1 H1N1 . 0.987(18) ?
N2 C1 . 1.3276(17) ?
N2 H1N2 . 0.994(18) ?
N2 H2N2 . 0.816(19) ?
C1 C2 . 1.4202(18) ?
C2 C3 . 1.3683(18) ?
C2 H2A . 0.964(17) ?
C3 C4 . 1.4219(19) ?
C3 C6 . 1.5006(19) ?
C4 C5 . 1.3604(19) ?
C4 H4A . 0.976(17) ?
C5 H5A . 1.015(17) ?
C6 H6A . 0.977(18) ?
C6 H6B . 0.953(19) ?
C6 H6C . 0.991(19) ?
O1 C7 . 1.2714(15) ?
O2 C7 . 1.2424(16) ?
O3 C10 . 1.2259(16) ?
O4 C10 . 1.3224(15) ?
O4 H1O4 . 0.93(2) ?
C7 C8 . 1.4987(18) ?
C8 C9 . 1.3269(18) ?
C8 H8A . 1.027(17) ?
C9 C10 . 1.4769(18) ?
C9 H9A . 0.970(18) ?

loop_
_geom_hbond_atom_site_label_D
_geom_hbond_atom_site_label_H
_geom_hbond_atom_site_label_A
_geom_hbond_site_symmetry_A
_geom_hbond_distance_DH
_geom_hbond_distance_HA
_geom_hbond_distance_DA
_geom_hbond_angle_DHA
_geom_hbond_publ_flag
O4 H1O4 O3 3_475 0.928(19) 1.720(19) 2.6472(17) 179(2) yes
N1 H1N1 O1 4_476 0.987(18) 1.689(18) 2.6761(16) 179.5(17) yes
N2 H1N2 O2 4_476 0.994(18) 1.804(18) 2.7979(16) 179.0(16) yes
N2 H2N2 O1 1_556 0.816(19) 2.028(19) 2.8320(18) 168.5(18) yes
C2 H2A O3 1_656 0.964(18) 2.596(18) 3.349(2) 135.1(14) yes
C5 H5A O2 1_455 1.015(16) 2.239(16) 3.189(2) 155.0(13) yes
C6 H6B O3 1_656 0.954(19) 2.592(19) 3.360(2) 137.8(16) yes

loop_
_geom_torsion_atom_site_label_1
_geom_torsion_atom_site_label_2
_geom_torsion_atom_site_label_3
_geom_torsion_atom_site_label_4
_geom_torsion_site_symmetry_1
_geom_torsion_site_symmetry_2
_geom_torsion_site_symmetry_3
_geom_torsion_site_symmetry_4
_geom_torsion
_geom_torsion_publ_flag
C5 N1 C1 N2 . . . . 179.79(12) ?
C5 N1 C1 C2 . . . . 0.38(18) ?
N2 C1 C2 C3 . . . . -178.88(12) ?
N1 C1 C2 C3 . . . . 0.51(19) ?
C1 C2 C3 C4 . . . . -1.0(2) ?
C1 C2 C3 C6 . . . . 178.11(12) ?
C2 C3 C4 C5 . . . . 0.5(2) ?
C6 C3 C4 C5 . . . . -178.53(13) ?
C3 C4 C5 N1 . . . . 0.3(2) ?
C1 N1 C5 C4 . . . . -0.8(2) ?
O2 C7 C8 C9 . . . . -7.3(2) ?
O1 C7 C8 C9 . . . . 172.67(13) ?
C7 C8 C9 C10 . . . . 179.34(11) ?
C8 C9 C10 O3 . . . . 2.0(2) ?
C8 C9 C10 O4 . . . . -177.01(12) ?

loop_
_cod_related_entry_id
_cod_related_entry_database
_cod_related_entry_code
1 ChemSpider 30656171
